data_7705172
loop_
_publ_author_name
'Ding, Mengmeng'
'Xu, JingJing'
'Wu, Hongping'
'Yu, Hongwei'
'Hu, Zhanggui'
'Wang, Jiyang'
'Wu, Yicheng'

_publ_section_title
;
 Li<sub>3</sub>CaB<sub>2</sub>O<sub>5</sub>F: a unique sandwich-like
 structure with diverse and wide Li ion diffusion pathways.
;
_journal_issue 35
_journal_name_full 'Dalton transactions (Cambridge, England : 2003)'
_journal_page_first 12184
_journal_page_last 12188
_journal_paper_doi 10.1039/d0dt02423f
_journal_volume 49
_journal_year 2020
_chemical_formula_sum 'B4 Ca2 F2 I0 Li6 O10'
_chemical_formula_weight 363.04
_space_group_crystal_system orthorhombic
_space_group_IT_number 62
_space_group_name_Hall '-P 2ac 2n'
_space_group_name_H-M_alt 'P n m a'
_audit_creation_method SHELXL-2018/3
_audit_update_record
;
2020-03-07 deposited with the CCDC.	2020-08-14 downloaded from the CCDC.
;
_cell_angle_alpha 90
_cell_angle_beta 90
_cell_angle_gamma 90
_cell_formula_units_Z 2
_cell_length_a 25.685(2)
_cell_length_b 3.4697(3)
_cell_length_c 5.4404(4)
_cell_measurement_reflns_used 1417
_cell_measurement_temperature 297(2)
_cell_measurement_theta_max 28.52
_cell_measurement_theta_min 3.17
_cell_volume 484.84(7)
_computing_structure_refinement 'SHELXL-2018/3 (Sheldrick, 2018)'
_computing_structure_solution 'SHELXT 2014/5 (Sheldrick, 2014)'
_diffrn_ambient_temperature 297(2)
_diffrn_measured_fraction_theta_full 0.996
_diffrn_measured_fraction_theta_max 0.997
_diffrn_measurement_device_type 'CCD area detector'
_diffrn_radiation_type MoK\a
_diffrn_radiation_wavelength 0.71073
_diffrn_reflns_av_R_equivalents 0.0350
_diffrn_reflns_av_unetI/netI 0.0292
_diffrn_reflns_Laue_measured_fraction_full 0.996
_diffrn_reflns_Laue_measured_fraction_max 0.997
_diffrn_reflns_limit_h_max 33
_diffrn_reflns_limit_h_min -26
_diffrn_reflns_limit_k_max 4
_diffrn_reflns_limit_k_min -3
_diffrn_reflns_limit_l_max 5
_diffrn_reflns_limit_l_min -7
_diffrn_reflns_number 2815
_diffrn_reflns_point_group_measured_fraction_full 0.996
_diffrn_reflns_point_group_measured_fraction_max 0.997
_diffrn_reflns_theta_full 25.242
_diffrn_reflns_theta_max 27.508
_diffrn_reflns_theta_min 3.173
_exptl_absorpt_coefficient_mu 1.257
_exptl_crystal_colour colourless
_exptl_crystal_density_diffrn 2.487
_exptl_crystal_description bulk
_exptl_crystal_F_000 352
_refine_diff_density_max 0.303
_refine_diff_density_min -0.454
_refine_diff_density_rms 0.098
_refine_ls_extinction_method none
_refine_ls_goodness_of_fit_ref 0.906
_refine_ls_hydrogen_treatment undef
_refine_ls_matrix_type full
_refine_ls_number_parameters 79
_refine_ls_number_reflns 656
_refine_ls_number_restraints 0
_refine_ls_restrained_S_all 0.906
_refine_ls_R_factor_all 0.0362
_refine_ls_R_factor_gt 0.0302
_refine_ls_shift/su_max 0.000
_refine_ls_shift/su_mean 0.000
_refine_ls_structure_factor_coef Fsqd
_refine_ls_weighting_details 'w=1/[\s^2^(Fo^2^)+(0.1000P)^2^] where P=(Fo^2^+2Fc^2^)/3'
_refine_ls_weighting_scheme calc
_refine_ls_wR_factor_gt 0.1009
_refine_ls_wR_factor_ref 0.1104
_reflns_Friedel_coverage 0.000
_reflns_number_gt 577
_reflns_number_total 656
_reflns_threshold_expression 'I > 2\s(I)'
_cod_data_source_file d0dt02423f2.cif
_cod_data_source_block Li3CaB2O5F
_cod_depositor_comments 'Adding full bibliography for 7705172.cif.'
_cod_database_code 7705172
_shelx_shelxl_version_number 2018/3
_shelx_space_group_comment
;
The symmetry employed for this shelxl refinement is uniquely defined
by the following loop, which should always be used as a source of
symmetry information in preference to the above space-group names.
They are only intended as comments.
;

loop_
_space_group_symop_operation_xyz
'x, y, z'
'-x+1/2, -y, z+1/2'
'-x, y+1/2, -z'
'x+1/2, -y+1/2, -z+1/2'
'-x, -y, -z'
'x-1/2, y, -z-1/2'
'x, -y-1/2, z'
'-x-1/2, y-1/2, z-1/2'

loop_
_atom_site_label
_atom_site_type_symbol
_atom_site_fract_x
_atom_site_fract_y
_atom_site_fract_z
_atom_site_U_iso_or_equiv
_atom_site_adp_type
_atom_site_occupancy
_atom_site_site_symmetry_order
_atom_site_calc_flag
_atom_site_refinement_flags_posn
_atom_site_refinement_flags_adp
_atom_site_refinement_flags_occupancy
_atom_site_disorder_assembly
_atom_site_disorder_group
Ca1 Ca 0.21085(2) 0.750000 0.88690(10) 0.0085(3) Uani 1 2 d S T P . .
Li1 Li 0.1159(2) 0.250000 0.0436(10) 0.0217(13) Uani 1 2 d S T P . .
Li2 Li 0.0316(2) 0.250000 0.4143(10) 0.0230(14) Uani 1 2 d S T P . .
Li3 Li 0.0378(2) 0.750000 0.9324(10) 0.0162(11) Uani 1 2 d S T P . .
B1 B 0.17663(16) 0.250000 0.4022(6) 0.0308(12) Uani 1 2 d S T P . .
B2 B 0.09766(17) -0.1394(13) 0.6189(7) 0.0096(9) Uani 0.5 1 d . . P . .
F1 F 0.03960(7) 0.250000 0.0729(3) 0.0124(4) Uani 1 2 d S T P . .
O2 O 0.20757(7) 0.250000 0.5999(4) 0.0094(5) Uani 1 2 d S T P . .
O3 O 0.11910(8) -0.250000 0.8398(4) 0.0151(5) Uani 1 2 d S T P . .
O4 O 0.19283(8) 0.250000 0.1675(4) 0.0106(5) Uani 1 2 d S T P . .
O5 O 0.04614(8) -0.250000 0.5701(4) 0.0193(6) Uani 1 2 d S T P . .
O6 O 0.12511(10) 0.0436(9) 0.4222(5) 0.0127(7) Uani 0.5 1 d . . P . .

loop_
_atom_site_aniso_label
_atom_site_aniso_U_11
_atom_site_aniso_U_22
_atom_site_aniso_U_33
_atom_site_aniso_U_23
_atom_site_aniso_U_13
_atom_site_aniso_U_12
Ca1 0.0086(4) 0.0091(4) 0.0077(4) 0.000 -0.00066(18) 0.000
Li1 0.015(3) 0.037(4) 0.013(2) 0.000 0.002(2) 0.000
Li2 0.013(3) 0.042(4) 0.014(2) 0.000 -0.001(2) 0.000
Li3 0.017(3) 0.016(3) 0.015(2) 0.000 0.003(2) 0.000
B1 0.0092(18) 0.072(4) 0.0109(16) 0.000 0.0018(13) 0.000
B2 0.009(2) 0.009(2) 0.0105(18) 0.0005(12) 0.0025(14) 0.0004(15)
F1 0.0110(9) 0.0136(9) 0.0124(8) 0.000 0.0006(6) 0.000
O2 0.0081(11) 0.0107(12) 0.0094(11) 0.000 -0.0012(7) 0.000
O3 0.0096(11) 0.0244(13) 0.0112(9) 0.000 -0.0003(8) 0.000
O4 0.0126(11) 0.0104(10) 0.0089(9) 0.000 0.0003(8) 0.000
O5 0.0086(11) 0.0378(16) 0.0114(10) 0.000 0.0012(8) 0.000
O6 0.0072(14) 0.0199(18) 0.0110(12) 0.0011(11) -0.0008(10) -0.0030(12)

loop_
_atom_type_symbol
_atom_type_description
_atom_type_scat_dispersion_real
_atom_type_scat_dispersion_imag
_atom_type_scat_source
B B 0.0013 0.0007 'International Tables Vol C Tables 4.2.6.8 and 6.1.1.4'
Ca Ca 0.2262 0.3064 'International Tables Vol C Tables 4.2.6.8 and 6.1.1.4'
F F 0.0171 0.0103 'International Tables Vol C Tables 4.2.6.8 and 6.1.1.4'
Li Li -0.0003 0.0001 'International Tables Vol C Tables 4.2.6.8 and 6.1.1.4'
O O 0.0106 0.0060 'International Tables Vol C Tables 4.2.6.8 and 6.1.1.4'
I I -0.4742 1.8119 'International Tables Vol C Tables 4.2.6.8 and 6.1.1.4'

loop_
_geom_angle_atom_site_label_1
_geom_angle_atom_site_label_2
_geom_angle_atom_site_label_3
_geom_angle
_geom_angle_site_symmetry_1
_geom_angle_site_symmetry_3
_geom_angle_publ_flag
O2 Ca1 O2 95.95(8) 1_565 . ?
O2 Ca1 O4 83.06(5) 1_565 1_566 ?
O2 Ca1 O4 166.60(7) . 1_566 ?
O2 Ca1 O4 166.59(7) 1_565 1_556 ?
O2 Ca1 O4 83.06(5) . 1_556 ?
O4 Ca1 O4 94.80(7) 1_566 1_556 ?
O2 Ca1 O3 83.79(6) 1_565 1_565 ?
O2 Ca1 O3 83.79(6) . 1_565 ?
O4 Ca1 O3 82.81(6) 1_566 1_565 ?
O4 Ca1 O3 82.81(6) 1_556 1_565 ?
O2 Ca1 O2 110.80(4) 1_565 2_565 ?
O2 Ca1 O2 110.80(4) . 2_565 ?
O4 Ca1 O2 81.85(6) 1_566 2_565 ?
O4 Ca1 O2 81.85(6) 1_556 2_565 ?
O3 Ca1 O2 157.27(7) 1_565 2_565 ?
O2 Ca1 O4 75.05(5) 1_565 2_565 ?
O2 Ca1 O4 75.05(5) . 2_565 ?
O4 Ca1 O4 117.28(4) 1_566 2_565 ?
O4 Ca1 O4 117.28(4) 1_556 2_565 ?
O3 Ca1 O4 148.03(7) 1_565 2_565 ?
O2 Ca1 O4 54.70(6) 2_565 2_565 ?
O2 Ca1 B1 93.17(6) 1_565 2_565 ?
O2 Ca1 B1 93.17(6) . 2_565 ?
O4 Ca1 B1 100.23(7) 1_566 2_565 ?
O4 Ca1 B1 100.23(7) 1_556 2_565 ?
O3 Ca1 B1 175.43(9) 1_565 2_565 ?
O2 Ca1 B1 27.30(9) 2_565 2_565 ?
O4 Ca1 B1 27.40(8) 2_565 2_565 ?
O2 Ca1 Li1 124.66(10) 1_565 1_556 ?
O2 Ca1 Li1 74.97(9) . 1_556 ?
O4 Ca1 Li1 94.53(8) 1_566 1_556 ?
O4 Ca1 Li1 42.14(10) 1_556 1_556 ?
O3 Ca1 Li1 41.44(8) 1_565 1_556 ?
O2 Ca1 Li1 123.60(10) 2_565 1_556 ?
O4 Ca1 Li1 145.58(6) 2_565 1_556 ?
B1 Ca1 Li1 140.86(8) 2_565 1_556 ?
O2 Ca1 Li1 74.97(9) 1_565 1_566 ?
O2 Ca1 Li1 124.66(10) . 1_566 ?
O4 Ca1 Li1 42.14(10) 1_566 1_566 ?
O4 Ca1 Li1 94.53(8) 1_556 1_566 ?
O3 Ca1 Li1 41.44(8) 1_565 1_566 ?
O2 Ca1 Li1 123.60(10) 2_565 1_566 ?
O4 Ca1 Li1 145.58(6) 2_565 1_566 ?
B1 Ca1 Li1 140.86(8) 2_565 1_566 ?
Li1 Ca1 Li1 67.74(11) 1_556 1_566 ?
O2 Ca1 B2 75.96(9) 1_565 7_565 ?
O2 Ca1 B2 65.37(9) . 7_565 ?
O4 Ca1 B2 101.56(9) 1_566 7_565 ?
O4 Ca1 B2 91.60(9) 1_556 7_565 ?
O3 Ca1 B2 21.46(8) 1_565 7_565 ?
O2 Ca1 B2 172.89(8) 2_565 7_565 ?
O4 Ca1 B2 127.31(8) 2_565 7_565 ?
B1 Ca1 B2 154.18(10) 2_565 7_565 ?
Li1 Ca1 B2 50.26(13) 1_556 7_565 ?
Li1 Ca1 B2 59.43(12) 1_566 7_565 ?
O2 Ca1 B2 65.37(9) 1_565 1_565 ?
O2 Ca1 B2 75.96(9) . 1_565 ?
O4 Ca1 B2 91.60(9) 1_566 1_565 ?
O4 Ca1 B2 101.56(10) 1_556 1_565 ?
O3 Ca1 B2 21.46(8) 1_565 1_565 ?
O2 Ca1 B2 172.89(8) 2_565 1_565 ?
O4 Ca1 B2 127.31(8) 2_565 1_565 ?
B1 Ca1 B2 154.18(10) 2_565 1_565 ?
Li1 Ca1 B2 59.43(12) 1_556 1_565 ?
Li1 Ca1 B2 50.26(13) 1_566 1_565 ?
B2 Ca1 B2 13.46(16) 7_565 1_565 ?
F1 Li1 O3 94.82(19) . 1_554 ?
F1 Li1 O3 94.83(19) . 1_564 ?
O3 Li1 O3 114.7(3) 1_554 1_564 ?
F1 Li1 O4 156.5(3) . . ?
O3 Li1 O4 97.78(19) 1_554 . ?
O3 Li1 O4 97.78(19) 1_564 . ?
F1 Li1 O6 91.8(2) . . ?
O3 Li1 O6 103.06(12) 1_554 . ?
O3 Li1 O6 140.9(2) 1_564 . ?
O4 Li1 O6 66.07(18) . . ?
F1 Li1 O6 91.8(2) . 7_565 ?
O3 Li1 O6 140.9(2) 1_554 7_565 ?
O3 Li1 O6 103.06(12) 1_564 7_565 ?
O4 Li1 O6 66.07(18) . 7_565 ?
O6 Li1 O6 38.1(2) . 7_565 ?
F1 Li1 B1 124.0(3) . . ?
O3 Li1 B1 113.26(16) 1_554 . ?
O3 Li1 B1 113.26(16) 1_564 . ?
O4 Li1 B1 32.50(12) . . ?
O6 Li1 B1 36.78(14) . . ?
O6 Li1 B1 36.79(14) 7_565 . ?
F1 Li1 B2 84.1(2) . 1_554 ?
O3 Li1 B2 29.63(13) 1_554 1_554 ?
O3 Li1 B2 88.2(2) 1_564 1_554 ?
O4 Li1 B2 115.9(2) . 1_554 ?
O6 Li1 B2 130.91(13) . 1_554 ?
O6 Li1 B2 168.36(19) 7_565 1_554 ?
B1 Li1 B2 140.49(18) . 1_554 ?
F1 Li1 B2 84.1(2) . 7_564 ?
O3 Li1 B2 88.2(2) 1_554 7_564 ?
O3 Li1 B2 29.63(13) 1_564 7_564 ?
O4 Li1 B2 115.9(2) . 7_564 ?
O6 Li1 B2 168.36(19) . 7_564 ?
O6 Li1 B2 130.91(13) 7_565 7_564 ?
B1 Li1 B2 140.49(18) . 7_564 ?
B2 Li1 B2 59.6(2) 1_554 7_564 ?
F1 Li1 Li3 44.22(12) . 1_544 ?
O3 Li1 Li3 51.17(14) 1_554 1_544 ?
O3 Li1 Li3 116.6(3) 1_564 1_544 ?
O4 Li1 Li3 140.31(11) . 1_544 ?
O6 Li1 Li3 94.61(18) . 1_544 ?
O6 Li1 Li3 119.8(3) 7_565 1_544 ?
B1 Li1 Li3 129.36(18) . 1_544 ?
B2 Li1 Li3 50.71(16) 1_554 1_544 ?
B2 Li1 Li3 90.1(2) 7_564 1_544 ?
F1 Li1 Li3 44.22(12) . 1_554 ?
O3 Li1 Li3 116.6(3) 1_554 1_554 ?
O3 Li1 Li3 51.17(14) 1_564 1_554 ?
O4 Li1 Li3 140.31(11) . 1_554 ?
O6 Li1 Li3 119.8(3) . 1_554 ?
O6 Li1 Li3 94.61(18) 7_565 1_554 ?
B1 Li1 Li3 129.36(18) . 1_554 ?
B2 Li1 Li3 90.1(2) 1_554 1_554 ?
B2 Li1 Li3 50.71(16) 7_564 1_554 ?
Li3 Li1 Li3 79.3(2) 1_544 1_554 ?
F1 Li1 Li2 38.33(15) . . ?
O3 Li1 Li2 113.36(17) 1_554 . ?
O3 Li1 Li2 113.36(17) 1_564 . ?
O4 Li1 Li2 118.2(3) . . ?
O6 Li1 Li2 55.87(17) . . ?
O6 Li1 Li2 55.87(17) 7_565 . ?
B1 Li1 Li2 85.7(2) . . ?
B2 Li1 Li2 117.0(2) 1_554 . ?
B2 Li1 Li2 117.0(2) 7_564 . ?
Li3 Li1 Li2 67.20(17) 1_544 . ?
Li3 Li1 Li2 67.20(17) 1_554 . ?
F1 Li2 O5 114.05(18) . 1_565 ?
F1 Li2 O5 114.05(18) . . ?
O5 Li2 O5 123.8(3) 1_565 . ?
F1 Li2 O5 98.7(3) . 5_556 ?
O5 Li2 O5 99.9(2) 1_565 5_556 ?
O5 Li2 O5 99.9(2) . 5_556 ?
F1 Li2 B2 112.2(3) . 7_565 ?
O5 Li2 B2 35.14(15) 1_565 7_565 ?
O5 Li2 B2 99.2(2) . 7_565 ?
O5 Li2 B2 132.5(2) 5_556 7_565 ?
F1 Li2 B2 112.2(3) . . ?
O5 Li2 B2 99.2(2) 1_565 . ?
O5 Li2 B2 35.15(15) . . ?
O5 Li2 B2 132.5(2) 5_556 . ?
B2 Li2 B2 67.3(3) 7_565 . ?
F1 Li2 O6 85.0(2) . 7_565 ?
O5 Li2 O6 63.82(17) 1_565 7_565 ?
O5 Li2 O6 93.6(2) . 7_565 ?
O5 Li2 O6 163.05(9) 5_556 7_565 ?
B2 Li2 O6 33.59(13) 7_565 7_565 ?
B2 Li2 O6 58.92(18) . 7_565 ?
F1 Li2 O6 85.0(2) . . ?
O5 Li2 O6 93.6(2) 1_565 . ?
O5 Li2 O6 63.83(17) . . ?
O5 Li2 O6 163.05(9) 5_556 . ?
B2 Li2 O6 58.93(18) 7_565 . ?
B2 Li2 O6 33.59(13) . . ?
O6 Li2 O6 33.21(16) 7_565 . ?
F1 Li2 Li2 115.6(3) . 5_556 ?
O5 Li2 Li2 124.2(4) 1_565 5_556 ?
O5 Li2 Li2 50.49(11) . 5_556 ?
O5 Li2 Li2 49.4(2) 5_556 5_556 ?
B2 Li2 Li2 130.7(3) 7_565 5_556 ?
B2 Li2 Li2 84.2(2) . 5_556 ?
O6 Li2 Li2 142.9(3) 7_565 5_556 ?
O6 Li2 Li2 114.2(2) . 5_556 ?
F1 Li2 Li2 115.6(3) . 5_566 ?
O5 Li2 Li2 50.49(11) 1_565 5_566 ?
O5 Li2 Li2 124.2(4) . 5_566 ?
O5 Li2 Li2 49.4(2) 5_556 5_566 ?
B2 Li2 Li2 84.2(2) 7_565 5_566 ?
B2 Li2 Li2 130.7(3) . 5_566 ?
O6 Li2 Li2 114.2(2) 7_565 5_566 ?
O6 Li2 Li2 142.9(3) . 5_566 ?
Li2 Li2 Li2 85.6(4) 5_556 5_566 ?
F1 Li2 Li3 49.69(19) . 5_566 ?
O5 Li2 Li3 116.32(17) 1_565 5_566 ?
O5 Li2 Li3 116.32(17) . 5_566 ?
O5 Li2 Li3 49.04(18) 5_556 5_566 ?
B2 Li2 Li3 144.08(15) 7_565 5_566 ?
B2 Li2 Li3 144.08(15) . 5_566 ?
O6 Li2 Li3 132.1(2) 7_565 5_566 ?
O6 Li2 Li3 132.1(2) . 5_566 ?
Li2 Li2 Li3 80.1(3) 5_556 5_566 ?
Li2 Li2 Li3 80.1(3) 5_566 5_566 ?
F1 Li2 Li1 40.71(18) . . ?
O5 Li2 Li1 98.9(2) 1_565 . ?
O5 Li2 Li1 98.9(2) . . ?
O5 Li2 Li1 139.4(3) 5_556 . ?
B2 Li2 Li1 78.6(2) 7_565 . ?
B2 Li2 Li1 78.6(2) . . ?
O6 Li2 Li1 46.44(15) 7_565 . ?
O6 Li2 Li1 46.44(15) . . ?
Li2 Li2 Li1 135.59(19) 5_556 . ?
Li2 Li2 Li1 135.59(19) 5_566 . ?
Li3 Li2 Li1 90.4(2) 5_566 . ?
F1 Li3 F1 132.4(3) 1_566 1_556 ?
F1 Li3 O5 113.46(16) 1_566 1_565 ?
F1 Li3 O5 113.46(16) 1_556 1_565 ?
F1 Li3 F1 91.73(19) 1_566 5_566 ?
F1 Li3 F1 91.73(19) 1_556 5_566 ?
O5 Li3 F1 95.4(3) 1_565 5_566 ?
F1 Li3 O3 94.07(19) 1_566 1_565 ?
F1 Li3 O3 94.07(19) 1_556 1_565 ?
O5 Li3 O3 70.2(2) 1_565 1_565 ?
F1 Li3 O3 165.6(3) 5_566 1_565 ?
F1 Li3 B2 115.5(2) 1_566 7_565 ?
F1 Li3 B2 97.38(19) 1_556 7_565 ?
O5 Li3 B2 36.90(16) 1_565 7_565 ?
F1 Li3 B2 130.5(3) 5_566 7_565 ?
O3 Li3 B2 35.53(14) 1_565 7_565 ?
F1 Li3 B2 97.38(19) 1_566 1_565 ?
F1 Li3 B2 115.5(2) 1_556 1_565 ?
O5 Li3 B2 36.90(16) 1_565 1_565 ?
F1 Li3 B2 130.5(3) 5_566 1_565 ?
O3 Li3 B2 35.53(14) 1_565 1_565 ?
B2 Li3 B2 19.0(2) 7_565 1_565 ?
F1 Li3 Li2 108.04(18) 1_566 5_566 ?
F1 Li3 Li2 108.04(18) 1_556 5_566 ?
O5 Li3 Li2 49.6(2) 1_565 5_566 ?
F1 Li3 Li2 45.77(18) 5_566 5_566 ?
O3 Li3 Li2 119.8(3) 1_565 5_566 ?
B2 Li3 Li2 85.5(3) 7_565 5_566 ?
B2 Li3 Li2 85.5(3) 1_565 5_566 ?
F1 Li3 Li3 119.6(3) 1_566 5_567 ?
F1 Li3 Li3 47.27(9) 1_556 5_567 ?
O5 Li3 Li3 110.3(3) 1_565 5_567 ?
F1 Li3 Li3 44.46(17) 5_566 5_567 ?
O3 Li3 Li3 139.59(16) 1_565 5_567 ?
B2 Li3 Li3 124.6(2) 7_565 5_567 ?
B2 Li3 Li3 141.1(3) 1_565 5_567 ?
Li2 Li3 Li3 72.8(2) 5_566 5_567 ?
F1 Li3 Li3 47.27(8) 1_566 5_577 ?
F1 Li3 Li3 119.6(3) 1_556 5_577 ?
O5 Li3 Li3 110.3(3) 1_565 5_577 ?
F1 Li3 Li3 44.46(17) 5_566 5_577 ?
O3 Li3 Li3 139.59(16) 1_565 5_577 ?
B2 Li3 Li3 141.1(3) 7_565 5_577 ?
B2 Li3 Li3 124.6(2) 1_565 5_577 ?
Li2 Li3 Li3 72.8(2) 5_566 5_577 ?
Li3 Li3 Li3 79.7(3) 5_567 5_577 ?
F1 Li3 Li1 46.27(14) 1_566 1_566 ?
F1 Li3 Li1 118.4(3) 1_556 1_566 ?
O5 Li3 Li1 98.1(2) 1_565 1_566 ?
F1 Li3 Li1 137.76(13) 5_566 1_566 ?
O3 Li3 Li1 48.36(14) 1_565 1_566 ?
B2 Li3 Li1 77.4(2) 7_565 1_566 ?
B2 Li3 Li1 64.6(2) 1_565 1_566 ?
Li2 Li3 Li1 131.91(18) 5_566 1_566 ?
Li3 Li3 Li1 151.4(3) 5_567 1_566 ?
Li3 Li3 Li1 93.42(15) 5_577 1_566 ?
F1 Li3 Li1 118.4(3) 1_566 1_556 ?
F1 Li3 Li1 46.27(14) 1_556 1_556 ?
O5 Li3 Li1 98.1(2) 1_565 1_556 ?
F1 Li3 Li1 137.76(13) 5_566 1_556 ?
O3 Li3 Li1 48.36(14) 1_565 1_556 ?
B2 Li3 Li1 64.6(2) 7_565 1_556 ?
B2 Li3 Li1 77.4(2) 1_565 1_556 ?
Li2 Li3 Li1 131.91(18) 5_566 1_556 ?
Li3 Li3 Li1 93.42(15) 5_567 1_556 ?
Li3 Li3 Li1 151.4(3) 5_577 1_556 ?
Li1 Li3 Li1 79.3(2) 1_566 1_556 ?
O2 B1 O4 125.5(3) . . ?
O2 B1 O6 117.6(3) . . ?
O4 B1 O6 109.9(3) . . ?
O2 B1 O6 117.6(3) . 7_565 ?
O4 B1 O6 109.9(3) . 7_565 ?
O6 B1 O6 56.7(3) . 7_565 ?
O2 B1 Li1 177.8(3) . . ?
O4 B1 Li1 56.7(2) . . ?
O6 B1 Li1 60.56(19) . . ?
O6 B1 Li1 60.56(19) 7_565 . ?
O2 B1 Ca1 55.20(16) . 2_564 ?
O4 B1 Ca1 70.29(19) . 2_564 ?
O6 B1 Ca1 151.50(14) . 2_564 ?
O6 B1 Ca1 151.51(14) 7_565 2_564 ?
Li1 B1 Ca1 127.02(18) . 2_564 ?
O2 B1 Ca1 36.22(7) . . ?
O4 B1 Ca1 133.00(17) . . ?
O6 B1 Ca1 115.4(2) . . ?
O6 B1 Ca1 85.74(15) 7_565 . ?
Li1 B1 Ca1 142.75(10) . . ?
Ca1 B1 Ca1 75.82(8) 2_564 . ?
O2 B1 Ca1 36.22(7) . 1_545 ?
O4 B1 Ca1 133.00(17) . 1_545 ?
O6 B1 Ca1 85.74(15) . 1_545 ?
O6 B1 Ca1 115.4(2) 7_565 1_545 ?
Li1 B1 Ca1 142.75(10) . 1_545 ?
Ca1 B1 Ca1 75.82(8) 2_564 1_545 ?
Ca1 B1 Ca1 63.94(7) . 1_545 ?
B2 B2 O3 73.81(19) 7 . ?
B2 B2 O5 74.12(19) 7 . ?
O3 B2 O5 117.8(3) . . ?
B2 B2 O6 116.4(2) 7 . ?
O3 B2 O6 125.4(3) . . ?
O5 B2 O6 116.4(3) . . ?
B2 B2 O6 42.42(15) 7 7 ?
O3 B2 O6 97.9(3) . 7 ?
O5 B2 O6 92.4(2) . 7 ?
O6 B2 O6 73.9(3) . 7 ?
B2 B2 Li3 80.51(12) 7 1_545 ?
O3 B2 Li3 65.1(2) . 1_545 ?
O5 B2 Li3 58.1(2) . 1_545 ?
O6 B2 Li3 161.3(3) . 1_545 ?
O6 B2 Li3 122.4(2) 7 1_545 ?
B2 B2 Li2 123.66(13) 7 . ?
O3 B2 Li2 146.3(3) . . ?
O5 B2 Li2 53.77(17) . . ?
O6 B2 Li2 75.8(2) . . ?
O6 B2 Li2 114.2(2) 7 . ?
Li3 B2 Li2 88.1(2) 1_545 . ?
B2 B2 Li1 119.82(11) 7 1_556 ?
O3 B2 Li1 47.74(16) . 1_556 ?
O5 B2 Li1 117.3(3) . 1_556 ?
O6 B2 Li1 109.3(3) . 1_556 ?
O6 B2 Li1 141.5(2) 7 1_556 ?
Li3 B2 Li1 64.69(17) 1_545 1_556 ?
Li2 B2 Li1 103.4(2) . 1_556 ?
B2 B2 Ca1 83.28(8) 7 1_545 ?
O3 B2 Ca1 39.05(16) . 1_545 ?
O5 B2 Ca1 152.8(3) . 1_545 ?
O6 B2 Ca1 87.0(2) . 1_545 ?
O6 B2 Ca1 80.49(16) 7 1_545 ?
Li3 B2 Ca1 103.92(18) 1_545 1_545 ?
Li2 B2 Ca1 152.4(2) . 1_545 ?
Li1 B2 Ca1 61.77(13) 1_556 1_545 ?
Li2 F1 Li3 113.45(16) . 1_544 ?
Li2 F1 Li3 113.45(16) . 1_554 ?
Li3 F1 Li3 132.4(3) 1_544 1_554 ?
Li2 F1 Li1 101.0(3) . . ?
Li3 F1 Li1 89.51(19) 1_544 . ?
Li3 F1 Li1 89.51(19) 1_554 . ?
Li2 F1 Li3 84.5(3) . 5_566 ?
Li3 F1 Li3 88.27(19) 1_544 5_566 ?
Li3 F1 Li3 88.27(19) 1_554 5_566 ?
Li1 F1 Li3 174.5(2) . 5_566 ?
B1 O2 Ca1 124.00(9) . . ?
B1 O2 Ca1 124.00(9) . 1_545 ?
Ca1 O2 Ca1 95.95(8) . 1_545 ?
B1 O2 Ca1 97.5(2) . 2_564 ?
Ca1 O2 Ca1 106.98(6) . 2_564 ?
Ca1 O2 Ca1 106.98(6) 1_545 2_564 ?
B2 O3 B2 32.4(4) . 7 ?
B2 O3 Li1 102.6(2) . 1_556 ?
B2 O3 Li1 133.5(3) 7 1_556 ?
B2 O3 Li1 133.5(3) . 1_546 ?
B2 O3 Li1 102.6(2) 7 1_546 ?
Li1 O3 Li1 114.7(3) 1_556 1_546 ?
B2 O3 Li3 79.4(2) . 1_545 ?
B2 O3 Li3 79.4(2) 7 1_545 ?
Li1 O3 Li3 80.46(18) 1_556 1_545 ?
Li1 O3 Li3 80.46(18) 1_546 1_545 ?
B2 O3 Ca1 119.5(2) . 1_545 ?
B2 O3 Ca1 119.5(2) 7 1_545 ?
Li1 O3 Ca1 88.97(16) 1_556 1_545 ?
Li1 O3 Ca1 88.97(16) 1_546 1_545 ?
Li3 O3 Ca1 160.21(18) 1_545 1_545 ?
B1 O4 Li1 90.8(3) . . ?
B1 O4 Ca1 132.59(4) . 1_544 ?
Li1 O4 Ca1 88.66(12) . 1_544 ?
B1 O4 Ca1 132.59(4) . 1_554 ?
Li1 O4 Ca1 88.66(12) . 1_554 ?
Ca1 O4 Ca1 94.80(7) 1_544 1_554 ?
B1 O4 Ca1 82.3(2) . 2_564 ?
Li1 O4 Ca1 173.08(18) . 2_564 ?
Ca1 O4 Ca1 96.01(6) 1_544 2_564 ?
Ca1 O4 Ca1 96.01(6) 1_554 2_564 ?
B2 O5 B2 31.7(4) 7 . ?
B2 O5 Li2 120.1(3) 7 . ?
B2 O5 Li2 91.1(2) . . ?
B2 O5 Li2 91.1(2) 7 1_545 ?
B2 O5 Li2 120.1(3) . 1_545 ?
Li2 O5 Li2 123.8(3) . 1_545 ?
B2 O5 Li3 85.0(3) 7 1_545 ?
B2 O5 Li3 85.0(3) . 1_545 ?
Li2 O5 Li3 114.08(17) . 1_545 ?
Li2 O5 Li3 114.08(17) 1_545 1_545 ?
B2 O5 Li2 159.1(2) 7 5_556 ?
B2 O5 Li2 159.1(2) . 5_556 ?
Li2 O5 Li2 80.1(2) . 5_556 ?
Li2 O5 Li2 80.1(2) 1_545 5_556 ?
Li3 O5 Li2 81.4(2) 1_545 5_556 ?
B2 O6 O6 116.4(2) . 7_565 ?
B2 O6 B1 134.2(3) . . ?
O6 O6 B1 61.66(14) 7_565 . ?
B2 O6 B2 21.2(3) . 7 ?
O6 O6 B2 137.58(15) 7_565 7 ?
B1 O6 B2 135.8(3) . 7 ?
B2 O6 Li1 142.6(3) . . ?
O6 O6 Li1 70.95(10) 7_565 . ?
B1 O6 Li1 82.7(2) . . ?
B2 O6 Li1 136.9(2) 7 . ?
B2 O6 Li2 70.6(2) . . ?
O6 O6 Li2 73.39(8) 7_565 . ?
B1 O6 Li2 134.7(2) . . ?
B2 O6 Li2 82.24(18) 7 . ?
Li1 O6 Li2 77.69(19) . . ?

loop_
_geom_bond_atom_site_label_1
_geom_bond_atom_site_label_2
_geom_bond_distance
_geom_bond_site_symmetry_2
_geom_bond_publ_flag
Ca1 O2 2.3354(14) 1_565 ?
Ca1 O2 2.3354(14) . ?
Ca1 O4 2.3568(13) 1_566 ?
Ca1 O4 2.3568(13) 1_556 ?
Ca1 O3 2.370(2) 1_565 ?
Ca1 O2 2.395(2) 2_565 ?
Ca1 O4 2.747(2) 2_565 ?
Ca1 B1 2.891(4) 2_565 ?
Ca1 Li1 3.113(4) 1_556 ?
Ca1 Li1 3.113(4) 1_566 ?
Ca1 B2 3.275(4) 7_565 ?
Ca1 B2 3.275(4) 1_565 ?
Li1 F1 1.965(6) . ?
Li1 O3 2.061(3) 1_554 ?
Li1 O3 2.061(3) 1_564 ?
Li1 O4 2.089(6) . ?
Li1 O6 2.194(6) . ?
Li1 O6 2.194(6) 7_565 ?
Li1 B1 2.498(7) . ?
Li1 B2 2.717(7) 1_554 ?
Li1 B2 2.717(7) 7_564 ?
Li1 Li3 2.719(6) 1_544 ?
Li1 Li3 2.719(6) 1_554 ?
Li1 Li2 2.958(8) . ?
Li2 F1 1.869(6) . ?
Li2 O5 1.966(3) 1_565 ?
Li2 O5 1.966(3) . ?
Li2 O5 1.999(6) 5_556 ?
Li2 B2 2.437(6) 7_565 ?
Li2 B2 2.437(6) . ?
Li2 O6 2.506(6) 7_565 ?
Li2 O6 2.506(6) . ?
Li2 Li2 2.553(9) 5_556 ?
Li2 Li2 2.553(9) 5_566 ?
Li2 Li3 2.596(8) 5_566 ?
Li3 F1 1.896(2) 1_566 ?
Li3 F1 1.896(2) 1_556 ?
Li3 O5 1.983(6) 1_565 ?
Li3 F1 1.989(6) 5_566 ?
Li3 O3 2.148(6) 1_565 ?
Li3 B2 2.328(7) 7_565 ?
Li3 B2 2.328(7) 1_565 ?
Li3 Li3 2.706(8) 5_567 ?
Li3 Li3 2.706(8) 5_577 ?
B1 O2 1.338(4) . ?
B1 O4 1.343(4) . ?
B1 O6 1.508(4) . ?
B1 O6 1.509(4) 7_565 ?
B2 B2 0.768(9) 7 ?
B2 O3 1.376(4) . ?
B2 O5 1.403(5) . ?
B2 O6 1.430(5) . ?
B2 O6 1.900(5) 7 ?
O6 O6 1.432(7) 7_565 ?
